data_2209665
loop_
_publ_author_name
'G. Senthil Kumar'
'K. Chinnakali'
'M. Gayatri Swaroop'
'P. Rajakumar'
'Hoong-Kun Fun'

_publ_section_title
1,9,26-Triazahexacyclo[17.6.1.1^3,7^.1^9,16^.0^10,15^.0^20,25^]pentacosa-3,5,7(26),10(15),11,13,16(27),17,19(28),20(25),21,23-dodecaene
_journal_coeditor_code SJ2088
_journal_issue 7
_journal_name_full 'Acta Crystallographica Section E'
_journal_page_first o2608
_journal_page_last o2610
_journal_paper_doi 10.1107/S1600536806020514
_journal_volume 62
_journal_year 2006
_chemical_formula_iupac 'C25 H19 N3'
_chemical_formula_moiety 'C25 H19 N3'
_chemical_formula_sum 'C25 H19 N3'
_chemical_formula_weight 361.43
_chemical_name_systematic
;
1,9,26-Triazahexacyclo[17.6.1.1^3,7^.1^9,16^.0^10,15^.0^20,25^]
pentacosa-3,5,7(26),10(15),11,13,16(27),17,19(28),20(25),21,23-dodecaene
;
_space_group_IT_number 15
_symmetry_cell_setting monoclinic
_symmetry_space_group_name_Hall '-C 2yc'
_symmetry_space_group_name_H-M 'C 1 2/c 1'
_atom_sites_solution_hydrogens geom
_atom_sites_solution_primary direct
_atom_sites_solution_secondary difmap
_audit_creation_method SHELXL-97
_cell_angle_alpha 90.00
_cell_angle_beta 113.994(3)
_cell_angle_gamma 90.00
_cell_formula_units_Z 4
_cell_length_a 19.9027(7)
_cell_length_b 11.3107(3)
_cell_length_c 8.7157(5)
_cell_measurement_reflns_used 6564
_cell_measurement_temperature 100.00(10)
_cell_measurement_theta_max 37.100
_cell_measurement_theta_min 2.627
_cell_volume 1792.48(14)
_computing_cell_refinement APEX2
_computing_data_collection 'APEX2 (Bruker, 2005)'
_computing_data_reduction 'SAINT (Bruker, 2005)'
_computing_molecular_graphics SHELXTL
_computing_publication_material 'SHELXTL and PLATON (Spek, 2003)'
_computing_structure_refinement SHELXTL
_computing_structure_solution 'SHELXTL (Sheldrick, 1998)'
_diffrn_ambient_temperature 100.00(10)
_diffrn_detector_area_resol_mean 8.33
_diffrn_measured_fraction_theta_full 1.000
_diffrn_measured_fraction_theta_max 1.000
_diffrn_measurement_device_type
;
Bruker SMART APEX2 CCD area-detector
;
_diffrn_measurement_method \w
_diffrn_radiation_monochromator graphite
_diffrn_radiation_source 'fine-focus sealed tube'
_diffrn_radiation_type MoK\a
_diffrn_radiation_wavelength 0.71073
_diffrn_reflns_av_R_equivalents 0.0282
_diffrn_reflns_av_sigmaI/netI 0.0122
_diffrn_reflns_limit_h_max 25
_diffrn_reflns_limit_h_min -25
_diffrn_reflns_limit_k_max 14
_diffrn_reflns_limit_k_min -14
_diffrn_reflns_limit_l_max 11
_diffrn_reflns_limit_l_min -11
_diffrn_reflns_number 24681
_diffrn_reflns_theta_full 27.50
_diffrn_reflns_theta_max 27.50
_diffrn_reflns_theta_min 2.12
_diffrn_standards_number 0
_exptl_absorpt_coefficient_mu 0.080
_exptl_absorpt_correction_T_max 0.9855
_exptl_absorpt_correction_T_min 0.9173
_exptl_absorpt_correction_type multi-scan
_exptl_absorpt_process_details '(SADABS; Bruker, 2005)'
_exptl_crystal_colour colourless
_exptl_crystal_density_diffrn 1.339
_exptl_crystal_density_method 'not measured'
_exptl_crystal_description Needle
_exptl_crystal_F_000 760
_exptl_crystal_size_max 0.61
_exptl_crystal_size_mid 0.18
_exptl_crystal_size_min 0.18
_refine_diff_density_max 0.259
_refine_diff_density_min -0.305
_refine_ls_extinction_method none
_refine_ls_goodness_of_fit_ref 1.070
_refine_ls_hydrogen_treatment refall
_refine_ls_matrix_type full
_refine_ls_number_parameters 166
_refine_ls_number_reflns 2064
_refine_ls_number_restraints 0
_refine_ls_restrained_S_all 1.070
_refine_ls_R_factor_all 0.0401
_refine_ls_R_factor_gt 0.0378
_refine_ls_shift/su_max 0.001
_refine_ls_shift/su_mean 0.000
_refine_ls_structure_factor_coef Fsqd
_refine_ls_weighting_details 'calc w=1/[\s^2^(Fo^2^)+(0.0566P)^2^+1.0129P] where P=(Fo^2^+2Fc^2^)/3'
_refine_ls_weighting_scheme calc
_refine_ls_wR_factor_gt 0.0981
_refine_ls_wR_factor_ref 0.1003
_reflns_number_gt 1927
_reflns_number_total 2064
_reflns_threshold_expression I>2\s(I)
_cod_data_source_file sj2088.cif
_cod_data_source_block I
_cod_original_cell_volume 1792.48(13)
_cod_original_sg_symbol_H-M 'C 2/c'
_cod_database_code 2209665
_cod_database_fobs_code 2209665

loop_
_symmetry_equiv_pos_as_xyz
'x, y, z'
'-x, y, -z+1/2'
'x+1/2, y+1/2, z'
'-x+1/2, y+1/2, -z+1/2'
'-x, -y, -z'
'x, -y, z-1/2'
'-x+1/2, -y+1/2, -z'
'x+1/2, -y+1/2, z-1/2'

loop_
_atom_site_type_symbol
_atom_site_label
_atom_site_fract_x
_atom_site_fract_y
_atom_site_fract_z
_atom_site_U_iso_or_equiv
_atom_site_adp_type
_atom_site_calc_flag
_atom_site_refinement_flags
_atom_site_occupancy
N N1 -0.11929(4) 0.18374(7) 0.06151(10) 0.0179(2) Uani d . 1
N N2 0.0000 0.05214(10) 0.2500 0.0176(2) Uani d S 1
C C1 -0.07190(5) 0.27541(9) 0.07460(12) 0.0201(2) Uani d . 1
H H1 -0.0361(7) 0.2678(12) 0.0245(16) 0.026(3) Uiso d . 1
C C2 -0.08178(5) 0.36627(8) 0.16726(12) 0.0194(2) Uani d . 1
C C3 -0.13917(5) 0.32878(8) 0.21660(12) 0.0180(2) Uani d . 1
C C4 -0.17396(5) 0.38041(9) 0.31150(12) 0.0211(2) Uani d . 1
H H4 -0.1596(7) 0.4604(13) 0.3603(17) 0.028(3) Uiso d . 1
C C5 -0.22839(6) 0.31735(9) 0.33640(13) 0.0234(2) Uani d . 1
H H5 -0.2539(7) 0.3512(12) 0.4035(17) 0.029(3) Uiso d . 1
C C6 -0.24860(6) 0.20292(10) 0.26929(13) 0.0229(2) Uani d . 1
H H6 -0.2881(8) 0.1597(13) 0.2865(18) 0.035(4) Uiso d . 1
C C7 -0.21486(5) 0.14955(9) 0.17644(12) 0.0198(2) Uani d . 1
H H7 -0.2295(7) 0.0718(12) 0.1290(16) 0.023(3) Uiso d . 1
C C8 -0.16023(5) 0.21329(8) 0.15079(11) 0.0173(2) Uani d . 1
C C9 -0.11353(5) 0.06674(8) 0.00008(12) 0.0196(2) Uani d . 1
H H9B -0.0998(7) 0.0764(11) -0.0976(16) 0.020(3) Uiso d . 1
H H9A -0.1621(7) 0.0269(11) -0.0388(15) 0.021(3) Uiso d . 1
C C10 -0.05444(5) -0.00786(8) 0.13195(11) 0.0169(2) Uani d . 1
C C11 -0.05675(5) -0.13101(9) 0.12605(12) 0.0201(2) Uani d . 1
H H11 -0.0970(7) -0.1715(12) 0.0387(16) 0.025(3) Uiso d . 1
C C12 0.0000 -0.19247(12) 0.2500 0.0226(3) Uani d S 1
H H12 0.0000 -0.2786(19) 0.2500 0.032(5) Uiso d S 1
C C13 -0.03684(6) 0.47429(9) 0.21611(14) 0.0239(2) Uani d . 1
H H13 -0.0640(7) 0.5515(12) 0.1941(16) 0.025(3) Uiso d . 1

loop_
_atom_site_aniso_label
_atom_site_aniso_U_11
_atom_site_aniso_U_22
_atom_site_aniso_U_33
_atom_site_aniso_U_12
_atom_site_aniso_U_13
_atom_site_aniso_U_23
N1 0.0175(4) 0.0144(4) 0.0190(4) 0.0007(3) 0.0045(3) -0.0005(3)
N2 0.0190(5) 0.0145(5) 0.0181(5) 0.000 0.0064(4) 0.000
C1 0.0181(4) 0.0169(5) 0.0233(5) 0.0004(3) 0.0063(4) 0.0011(4)
C2 0.0166(4) 0.0149(5) 0.0233(5) 0.0018(3) 0.0048(4) 0.0015(3)
C3 0.0161(4) 0.0151(4) 0.0182(4) 0.0016(3) 0.0024(3) 0.0018(3)
C4 0.0221(5) 0.0182(5) 0.0195(4) 0.0040(4) 0.0050(4) 0.0008(4)
C5 0.0244(5) 0.0246(5) 0.0210(5) 0.0058(4) 0.0091(4) 0.0032(4)
C6 0.0196(5) 0.0253(5) 0.0217(5) 0.0007(4) 0.0063(4) 0.0059(4)
C7 0.0185(4) 0.0174(5) 0.0183(4) -0.0001(4) 0.0021(4) 0.0035(3)
C8 0.0160(4) 0.0159(4) 0.0154(4) 0.0025(3) 0.0019(3) 0.0019(3)
C9 0.0210(5) 0.0151(5) 0.0185(5) 0.0001(3) 0.0039(4) -0.0028(3)
C10 0.0188(5) 0.0155(4) 0.0172(4) 0.0000(3) 0.0084(4) -0.0008(3)
C11 0.0214(5) 0.0163(5) 0.0219(5) -0.0021(4) 0.0081(4) -0.0032(3)
C12 0.0246(7) 0.0140(6) 0.0289(7) 0.000 0.0105(6) 0.000
C13 0.0215(5) 0.0136(5) 0.0341(6) 0.0010(4) 0.0087(4) -0.0001(4)

loop_
_atom_type_symbol
_atom_type_description
_atom_type_scat_dispersion_real
_atom_type_scat_dispersion_imag
_atom_type_scat_source
C C 0.0033 0.0016 'International Tables Vol C Tables 4.2.6.8 and 6.1.1.4'
H H 0.0000 0.0000 'International Tables Vol C Tables 4.2.6.8 and 6.1.1.4'
N N 0.0061 0.0033 'International Tables Vol C Tables 4.2.6.8 and 6.1.1.4'

loop_
_geom_angle_atom_site_label_1
_geom_angle_atom_site_label_2
_geom_angle_atom_site_label_3
_geom_angle_site_symmetry_1
_geom_angle_site_symmetry_3
_geom_angle
_geom_angle_publ_flag
C1 N1 C8 . . 108.28(8) y
C1 N1 C9 . . 124.37(9) y
C8 N1 C9 . . 125.74(8) y
C10 N2 C10 . 2 118.97(12) ?
C2 C1 N1 . . 110.90(9) ?
C2 C1 H1 . . 129.4(8) ?
N1 C1 H1 . . 119.7(8) ?
C1 C2 C3 . . 106.07(8) ?
C1 C2 C13 . . 125.28(9) ?
C3 C2 C13 . . 128.44(9) ?
C4 C3 C8 . . 119.05(9) ?
C4 C3 C2 . . 134.06(9) ?
C8 C3 C2 . . 106.88(8) ?
C5 C4 C3 . . 118.85(9) ?
C5 C4 H4 . . 120.7(8) ?
C3 C4 H4 . . 120.5(8) ?
C4 C5 C6 . . 121.12(10) ?
C4 C5 H5 . . 120.9(8) ?
C6 C5 H5 . . 118.0(8) ?
C7 C6 C5 . . 121.27(10) ?
C7 C6 H6 . . 118.6(9) ?
C5 C6 H6 . . 120.1(9) ?
C6 C7 C8 . . 117.60(9) ?
C6 C7 H7 . . 121.0(8) ?
C8 C7 H7 . . 121.4(8) ?
N1 C8 C7 . . 130.04(9) ?
N1 C8 C3 . . 107.83(8) ?
C7 C8 C3 . . 122.11(9) ?
N1 C9 C10 . . 112.34(8) ?
N1 C9 H9B . . 107.8(7) ?
C10 C9 H9B . . 108.0(7) ?
N1 C9 H9A . . 109.2(7) ?
C10 C9 H9A . . 110.6(7) ?
H9B C9 H9A . . 108.9(10) ?
N2 C10 C11 . . 122.69(9) y
N2 C10 C9 . . 115.81(9) y
C11 C10 C9 . . 121.49(8) ?
C12 C11 C10 . . 117.82(9) ?
C12 C11 H11 . . 121.7(8) ?
C10 C11 H11 . . 120.5(8) ?
C11 C12 C11 2 . 120.01(13) ?
C11 C12 H12 2 . 120.00(6) ?
C11 C12 H12 . . 120.00(6) ?
C13 C13 C2 2 . 123.73(5) y
C13 C13 H13 2 . 119.5(7) ?
C2 C13 H13 . . 116.7(7) ?

loop_
_geom_bond_atom_site_label_1
_geom_bond_atom_site_label_2
_geom_bond_site_symmetry_2
_geom_bond_distance
_geom_bond_publ_flag
N1 C1 . 1.3748(13) y
N1 C8 . 1.3773(12) y
N1 C9 . 1.4494(12) y
N2 C10 . 1.3366(11) y
N2 C10 2 1.3366(11) y
C1 C2 . 1.3698(14) y
C1 H1 . 0.979(14) ?
C2 C3 . 1.4383(13) y
C2 C13 . 1.4711(13) ?
C3 C4 . 1.4037(14) y
C3 C8 . 1.4197(13) y
C4 C5 . 1.3858(15) y
C4 H4 . 0.992(14) ?
C5 C6 . 1.4098(15) y
C5 H5 . 0.993(14) ?
C6 C7 . 1.3827(15) y
C6 H6 . 0.988(15) ?
C7 C8 . 1.3963(14) y
C7 H7 . 0.965(14) ?
C9 C10 . 1.5221(13) ?
C9 H9B . 1.000(13) ?
C9 H9A . 0.993(12) ?
C10 C11 . 1.3939(13) ?
C11 C12 . 1.3906(12) ?
C11 H11 . 0.967(13) ?
C12 C11 2 1.3906(12) ?
C12 H12 . 0.97(2) ?
C13 C13 2 1.340(2) y
C13 H13 . 1.005(13) ?

loop_
_geom_hbond_atom_site_label_D
_geom_hbond_atom_site_label_H
_geom_hbond_atom_site_label_A
_geom_hbond_site_symmetry_A
_geom_hbond_distance_DH
_geom_hbond_distance_HA
_geom_hbond_distance_DA
_geom_hbond_angle_DHA
C9 H9B Cg1 5_555 1.000(13) 2.804(15) 3.7233(11) 153.0(10)
C9 H9B Cg1 6_555 1.000(13) 2.804(15) 3.7233(11) 153.0(10)
C11 H11 Cg2 6_555 0.967(13) 2.728(13) 3.6732(11) 166.0(10)

loop_
_geom_torsion_atom_site_label_1
_geom_torsion_atom_site_label_2
_geom_torsion_atom_site_label_3
_geom_torsion_atom_site_label_4
_geom_torsion_site_symmetry_1
_geom_torsion_site_symmetry_4
_geom_torsion
C8 N1 C1 C2 . . -1.46(11)
C9 N1 C1 C2 . . -167.67(8)
N1 C1 C2 C3 . . 0.31(11)
N1 C1 C2 C13 . . 175.40(9)
C1 C2 C3 C4 . . 179.80(10)
C13 C2 C3 C4 . . 4.93(18)
C1 C2 C3 C8 . . 0.91(10)
C13 C2 C3 C8 . . -173.97(9)
C8 C3 C4 C5 . . -0.68(14)
C2 C3 C4 C5 . . -179.47(10)
C3 C4 C5 C6 . . 0.45(15)
C4 C5 C6 C7 . . 0.04(15)
C5 C6 C7 C8 . . -0.29(15)
C1 N1 C8 C7 . . -179.47(9)
C9 N1 C8 C7 . . -13.50(16)
C1 N1 C8 C3 . . 2.00(10)
C9 N1 C8 C3 . . 167.97(8)
C6 C7 C8 N1 . . -178.31(9)
C6 C7 C8 C3 . . 0.05(14)
C4 C3 C8 N1 . . 179.12(8)
C2 C3 C8 N1 . . -1.79(10)
C4 C3 C8 C7 . . 0.44(14)
C2 C3 C8 C7 . . 179.53(8)
C1 N1 C9 C10 . . 78.48(12)
C8 N1 C9 C10 . . -85.33(11)
C10 N2 C10 C11 2 . -0.33(7)
C10 N2 C10 C9 2 . -178.83(9)
N1 C9 C10 N2 . . -25.39(11)
N1 C9 C10 C11 . . 156.09(9)
N2 C10 C11 C12 . . 0.63(13)
C9 C10 C11 C12 . . 179.05(7)
C10 C11 C12 C11 . 2 -0.30(6)
C1 C2 C13 C13 . 2 -48.0(2)
C3 C2 C13 C13 . 2 125.99(15)
